data_7107779
loop_
_publ_author_name
'Timo A. Immel'
'Martin Grutzke'
'Anne-Katrin Spate'
'Ulrich Groth'
'Peter Ohlschlager'
'Thomas Huhn'

_publ_section_title
;
 Synthesis and X-ray structure analysis of a heptacoordinate
 titanium(IV)-bis-chelate with enhanced in vivo antitumor efficacy
;
_journal_name_full Chem.Commun.
_journal_page_first 5790
_journal_paper_doi 10.1039/c2cc31624b
_journal_volume 48
_journal_year 2012
_chemical_formula_moiety 'C29 H33 N3 O6 Ti'
_chemical_formula_sum 'C29 H33 N3 O6 Ti'
_chemical_formula_weight 567.48
_chemical_melting_point_gt 350
_chemical_name_systematic
;
?
;
_space_group_IT_number 14
_symmetry_cell_setting monoclinic
_symmetry_Int_Tables_number 14
_symmetry_space_group_name_Hall '-P 2ybc'
_symmetry_space_group_name_H-M 'P 1 21/c 1'
_atom_sites_solution_hydrogens geom
_atom_sites_solution_primary direct
_atom_sites_solution_secondary difmap
_audit_creation_method SHELXL-97
_cell_angle_alpha 90.00
_cell_angle_beta 122.978(4)
_cell_angle_gamma 90.00
_cell_formula_units_Z 4
_cell_length_a 9.2989(6)
_cell_length_b 22.7397(17)
_cell_length_c 14.9120(10)
_cell_measurement_reflns_used 21801
_cell_measurement_temperature 100(2)
_cell_measurement_theta_max 27.23
_cell_measurement_theta_min 2.37
_cell_volume 2645.2(3)
_computing_cell_refinement 'STOE X-AREA'
_computing_data_collection 'STOE X-AREA'
_computing_data_reduction 'STOE X-RED'
_computing_molecular_graphics 'Ortep-3 for Windows (Farrugia, 1997)'
_computing_publication_material 'SHELXL-97 (Sheldrick, 1997)'
_computing_structure_refinement 'SHELXL-97 (Sheldrick, 1997)'
_computing_structure_solution 'SHELXS-97 (Sheldrick, 1990)'
_diffrn_ambient_temperature 100(2)
_diffrn_detector_area_resol_mean 6.67
_diffrn_measured_fraction_theta_full 0.991
_diffrn_measured_fraction_theta_max 0.991
_diffrn_measurement_device_type 'STOE IPDS 2T'
_diffrn_measurement_method 'rotation method'
_diffrn_radiation_monochromator graphite
_diffrn_radiation_source 'fine-focus sealed tube'
_diffrn_radiation_type MoK\a
_diffrn_radiation_wavelength 0.71073
_diffrn_reflns_av_R_equivalents 0.0520
_diffrn_reflns_av_sigmaI/netI 0.0398
_diffrn_reflns_limit_h_max 11
_diffrn_reflns_limit_h_min -11
_diffrn_reflns_limit_k_max 28
_diffrn_reflns_limit_k_min -28
_diffrn_reflns_limit_l_max 18
_diffrn_reflns_limit_l_min -18
_diffrn_reflns_number 25319
_diffrn_reflns_theta_full 26.88
_diffrn_reflns_theta_max 26.88
_diffrn_reflns_theta_min 2.38
_exptl_absorpt_coefficient_mu 0.373
_exptl_absorpt_correction_T_max 0.9521
_exptl_absorpt_correction_T_min 0.9112
_exptl_absorpt_correction_type integration
_exptl_absorpt_process_details
;
'X-SHAPE 2.07 (03-Aug-2005) Stoe & Cie, Darmstadt, Germany'
;
_exptl_crystal_colour orange
_exptl_crystal_density_diffrn 1.425
_exptl_crystal_density_method 'not measured'
_exptl_crystal_description fragment
_exptl_crystal_F_000 1192
_exptl_crystal_size_max 0.380
_exptl_crystal_size_mid 0.270
_exptl_crystal_size_min 0.150
_refine_diff_density_max 0.308
_refine_diff_density_min -0.379
_refine_diff_density_rms 0.050
_refine_ls_extinction_method none
_refine_ls_goodness_of_fit_ref 1.020
_refine_ls_hydrogen_treatment constr
_refine_ls_matrix_type full
_refine_ls_number_parameters 358
_refine_ls_number_reflns 5643
_refine_ls_number_restraints 0
_refine_ls_restrained_S_all 1.020
_refine_ls_R_factor_all 0.0543
_refine_ls_R_factor_gt 0.0364
_refine_ls_shift/su_max 0.001
_refine_ls_shift/su_mean 0.000
_refine_ls_structure_factor_coef Fsqd
_refine_ls_weighting_details 'calc w=1/[\s^2^(Fo^2^)+(0.0437P)^2^+0.4546P] where P=(Fo^2^+2Fc^2^)/3'
_refine_ls_weighting_scheme calc
_refine_ls_wR_factor_gt 0.0794
_refine_ls_wR_factor_ref 0.0839
_reflns_number_gt 4378
_reflns_number_total 5643
_reflns_threshold_expression >2sigma(I)
_cod_data_source_file c2cc31624b.txt
_cod_data_source_block mgh_14_pub
_cod_depositor_comments
;
The following automatic conversions were performed:

'_chemical_melting_point' tag was changed to
'_chemical_melting_point_gt' since the value was specified 'more
than' ('>') a certain temperature. The value '>350' was changed to
'350' - it should be numeric and without a unit designator.

Automatic conversion script
Id: cif_fix_values 1715 2011-07-08 13:25:40Z adriana 
;
_cod_original_sg_symbol_H-M 'p 21/c'
_cod_database_code 7107779

loop_
_symmetry_equiv_pos_as_xyz
'x, y, z'
'-x, y+1/2, -z+1/2'
'-x, -y, -z'
'x, -y-1/2, z-1/2'

loop_
_atom_site_label
_atom_site_type_symbol
_atom_site_fract_x
_atom_site_fract_y
_atom_site_fract_z
_atom_site_U_iso_or_equiv
_atom_site_adp_type
_atom_site_occupancy
_atom_site_symmetry_multiplicity
_atom_site_calc_flag
_atom_site_refinement_flags
C1 C -0.0386(2) 0.45045(8) 0.19866(13) 0.0155(3) Uani 1 1 d .
C2 C -0.1787(2) 0.41581(8) 0.12494(14) 0.0175(4) Uani 1 1 d .
C3 C -0.1488(2) 0.35772(8) 0.10938(14) 0.0188(4) Uani 1 1 d .
H3 H -0.2430 0.3340 0.0595 0.023 Uiso 1 1 calc R
C4 C 0.0153(2) 0.33348(8) 0.16485(14) 0.0184(4) Uani 1 1 d .
C5 C 0.1515(2) 0.36963(8) 0.23449(14) 0.0176(4) Uani 1 1 d .
H5 H 0.2644 0.3540 0.2714 0.021 Uiso 1 1 calc R
C6 C 0.1284(2) 0.42775(8) 0.25209(13) 0.0163(3) Uani 1 1 d .
C7 C 0.2812(2) 0.46423(8) 0.32997(14) 0.0181(4) Uani 1 1 d .
H7A H 0.2936 0.4631 0.4002 0.022 Uiso 1 1 calc R
H7B H 0.3852 0.4462 0.3390 0.022 Uiso 1 1 calc R
C8 C 0.2388(2) 0.68950(8) 0.32078(14) 0.0165(4) Uani 1 1 d .
C9 C 0.3723(2) 0.72048(8) 0.40745(14) 0.0177(4) Uani 1 1 d .
C10 C 0.4386(2) 0.76973(8) 0.38697(15) 0.0194(4) Uani 1 1 d .
H10 H 0.5293 0.7909 0.4454 0.023 Uiso 1 1 calc R
C11 C 0.3760(2) 0.78887(8) 0.28350(15) 0.0214(4) Uani 1 1 d .
C12 C 0.2471(2) 0.75595(8) 0.19880(14) 0.0202(4) Uani 1 1 d .
H12 H 0.2060 0.7677 0.1276 0.024 Uiso 1 1 calc R
C13 C 0.1769(2) 0.70644(8) 0.21559(14) 0.0183(4) Uani 1 1 d .
C14 C 0.0331(2) 0.67262(8) 0.12236(14) 0.0196(4) Uani 1 1 d .
H14A H -0.0769 0.6845 0.1128 0.024 Uiso 1 1 calc R
H14B H 0.0284 0.6837 0.0566 0.024 Uiso 1 1 calc R
C15 C 0.2628(2) 0.52857(8) 0.19518(14) 0.0199(4) Uani 1 1 d .
H15A H 0.1760 0.5000 0.1444 0.024 Uiso 1 1 calc R
H15B H 0.3751 0.5174 0.2075 0.024 Uiso 1 1 calc R
C16 C 0.2152(2) 0.58936(8) 0.14846(15) 0.0206(4) Uani 1 1 d .
H16A H 0.3067 0.6174 0.1964 0.025 Uiso 1 1 calc R
H16B H 0.2031 0.5900 0.0783 0.025 Uiso 1 1 calc R
C17 C -0.3554(2) 0.44206(9) 0.06470(16) 0.0244(4) Uani 1 1 d .
H17A H -0.4387 0.4121 0.0180 0.037 Uiso 1 1 calc R
H17B H -0.3591 0.4751 0.0213 0.037 Uiso 1 1 calc R
H17C H -0.3837 0.4561 0.1155 0.037 Uiso 1 1 calc R
C18 C 0.0473(3) 0.27011(8) 0.15021(16) 0.0246(4) Uani 1 1 d .
H18A H 0.1451 0.2680 0.1423 0.037 Uiso 1 1 calc R
H18B H -0.0548 0.2541 0.0861 0.037 Uiso 1 1 calc R
H18C H 0.0723 0.2472 0.2128 0.037 Uiso 1 1 calc R
C19 C 0.4346(2) 0.70122(9) 0.51957(14) 0.0219(4) Uani 1 1 d .
H19A H 0.5283 0.7269 0.5708 0.033 Uiso 1 1 calc R
H19B H 0.4758 0.6606 0.5301 0.033 Uiso 1 1 calc R
H19C H 0.3402 0.7036 0.5307 0.033 Uiso 1 1 calc R
C20 C 0.4412(3) 0.84480(9) 0.26374(17) 0.0293(5) Uani 1 1 d .
H20A H 0.3661 0.8775 0.2552 0.044 Uiso 1 1 calc R
H20B H 0.4420 0.8406 0.1986 0.044 Uiso 1 1 calc R
H20C H 0.5578 0.8526 0.3246 0.044 Uiso 1 1 calc R
C21 C 0.4348(2) 0.55500(9) 0.38255(14) 0.0205(4) Uani 1 1 d .
H21A H 0.5323 0.5333 0.3908 0.031 Uiso 1 1 calc R
H21B H 0.4411 0.5545 0.4503 0.031 Uiso 1 1 calc R
H21C H 0.4380 0.5957 0.3623 0.031 Uiso 1 1 calc R
C22 C -0.0935(2) 0.58085(9) 0.03477(13) 0.0223(4) Uani 1 1 d .
H22A H -0.0898 0.5950 -0.0260 0.033 Uiso 1 1 calc R
H22B H -0.2026 0.5924 0.0252 0.033 Uiso 1 1 calc R
H22C H -0.0832 0.5379 0.0389 0.033 Uiso 1 1 calc R
C30 C -0.0028(2) 0.58725(8) 0.47307(14) 0.0171(4) Uani 1 1 d .
C31 C -0.0591(2) 0.61000(8) 0.53546(15) 0.0222(4) Uani 1 1 d .
H31 H -0.0006 0.6013 0.6096 0.027 Uiso 1 1 calc R
C32 C -0.2034(3) 0.64575(9) 0.48593(16) 0.0246(4) Uani 1 1 d .
H32 H -0.2436 0.6625 0.5267 0.030 Uiso 1 1 calc R
C33 C -0.2890(2) 0.65716(8) 0.37722(16) 0.0216(4) Uani 1 1 d .
H33 H -0.3889 0.6810 0.3423 0.026 Uiso 1 1 calc R
C34 C -0.2241(2) 0.63263(8) 0.32111(14) 0.0171(4) Uani 1 1 d .
C35 C -0.2909(2) 0.64096(8) 0.20474(15) 0.0191(4) Uani 1 1 d .
C36 C 0.1504(2) 0.54895(8) 0.50907(14) 0.0183(4) Uani 1 1 d .
N1 N 0.27218(19) 0.52686(7) 0.29790(11) 0.0168(3) Uani 1 1 d .
N2 N 0.05063(19) 0.60713(7) 0.13516(12) 0.0178(3) Uani 1 1 d .
N3 N -0.08367(19) 0.59923(6) 0.36920(12) 0.0156(3) Uani 1 1 d .
O1 O -0.06682(15) 0.50614(5) 0.21629(9) 0.0165(3) Uani 1 1 d .
O2 O 0.16836(16) 0.64332(5) 0.33972(9) 0.0169(3) Uani 1 1 d .
O3 O 0.17157(16) 0.53796(5) 0.43155(9) 0.0180(3) Uani 1 1 d .
O4 O -0.18786(16) 0.61812(6) 0.18048(10) 0.0193(3) Uani 1 1 d .
O5 O 0.23971(18) 0.53094(6) 0.60060(10) 0.0266(3) Uani 1 1 d .
O6 O -0.42449(17) 0.66643(6) 0.14384(11) 0.0274(3) Uani 1 1 d .
Ti1 Ti 0.03777(4) 0.575888(14) 0.28327(2) 0.01413(8) Uani 1 1 d .

loop_
_atom_site_aniso_label
_atom_site_aniso_U_11
_atom_site_aniso_U_22
_atom_site_aniso_U_33
_atom_site_aniso_U_23
_atom_site_aniso_U_13
_atom_site_aniso_U_12
C1 0.0190(9) 0.0157(8) 0.0143(8) 0.0020(7) 0.0108(7) 0.0018(7)
C2 0.0181(9) 0.0189(9) 0.0168(8) 0.0028(7) 0.0103(7) -0.0005(7)
C3 0.0199(9) 0.0184(9) 0.0193(9) 0.0009(7) 0.0113(7) -0.0031(7)
C4 0.0255(9) 0.0154(9) 0.0201(8) 0.0031(7) 0.0162(8) 0.0012(7)
C5 0.0197(9) 0.0186(9) 0.0181(9) 0.0039(7) 0.0125(8) 0.0043(7)
C6 0.0175(8) 0.0189(9) 0.0134(8) 0.0011(7) 0.0090(7) 0.0014(7)
C7 0.0154(8) 0.0214(9) 0.0153(8) 0.0007(7) 0.0068(7) 0.0053(7)
C8 0.0188(9) 0.0147(8) 0.0198(9) 0.0004(7) 0.0130(8) 0.0024(7)
C9 0.0191(9) 0.0182(9) 0.0180(9) -0.0014(7) 0.0115(7) 0.0039(7)
C10 0.0187(9) 0.0195(9) 0.0224(9) -0.0051(7) 0.0126(8) -0.0008(7)
C11 0.0258(10) 0.0200(9) 0.0268(9) -0.0031(8) 0.0199(8) -0.0020(8)
C12 0.0260(10) 0.0212(9) 0.0191(9) -0.0002(7) 0.0159(8) -0.0013(8)
C13 0.0209(9) 0.0189(9) 0.0179(8) -0.0007(7) 0.0124(8) 0.0006(7)
C14 0.0238(10) 0.0205(9) 0.0146(8) 0.0025(7) 0.0104(7) -0.0019(8)
C15 0.0218(9) 0.0235(10) 0.0196(9) -0.0043(7) 0.0147(8) -0.0025(8)
C16 0.0239(9) 0.0241(10) 0.0189(9) -0.0030(7) 0.0149(8) -0.0035(8)
C17 0.0179(9) 0.0224(10) 0.0271(10) 0.0015(8) 0.0084(8) 0.0006(8)
C18 0.0284(10) 0.0174(9) 0.0325(10) -0.0003(8) 0.0195(9) -0.0007(8)
C19 0.0238(10) 0.0221(10) 0.0169(9) -0.0012(7) 0.0093(8) 0.0015(8)
C20 0.0389(12) 0.0278(11) 0.0299(10) -0.0056(9) 0.0244(10) -0.0125(9)
C21 0.0150(9) 0.0237(9) 0.0217(9) -0.0043(7) 0.0092(7) -0.0011(7)
C22 0.0256(10) 0.0247(10) 0.0131(8) -0.0022(7) 0.0082(8) -0.0049(8)
C30 0.0197(9) 0.0154(9) 0.0198(9) -0.0006(7) 0.0131(8) -0.0031(7)
C31 0.0261(10) 0.0234(10) 0.0238(10) -0.0022(8) 0.0178(8) -0.0045(8)
C32 0.0287(10) 0.0230(10) 0.0340(11) -0.0060(8) 0.0248(9) -0.0034(8)
C33 0.0195(9) 0.0184(9) 0.0328(10) -0.0021(8) 0.0180(8) -0.0014(7)
C34 0.0165(8) 0.0123(8) 0.0237(9) -0.0009(7) 0.0117(8) -0.0027(7)
C35 0.0196(9) 0.0128(8) 0.0235(9) -0.0009(7) 0.0108(8) -0.0006(7)
C36 0.0239(9) 0.0152(9) 0.0186(9) -0.0003(7) 0.0133(8) -0.0014(7)
N1 0.0165(7) 0.0191(8) 0.0148(7) -0.0028(6) 0.0085(6) -0.0012(6)
N2 0.0200(8) 0.0188(8) 0.0141(7) -0.0012(6) 0.0090(6) -0.0022(6)
N3 0.0164(7) 0.0128(7) 0.0202(7) 0.0004(6) 0.0117(6) -0.0011(6)
O1 0.0150(6) 0.0161(6) 0.0180(6) -0.0006(5) 0.0088(5) 0.0011(5)
O2 0.0208(6) 0.0163(6) 0.0164(6) 0.0002(5) 0.0119(5) -0.0005(5)
O3 0.0207(6) 0.0193(6) 0.0162(6) 0.0020(5) 0.0114(5) 0.0034(5)
O4 0.0196(6) 0.0201(7) 0.0179(6) 0.0019(5) 0.0100(5) 0.0041(5)
O5 0.0328(8) 0.0292(8) 0.0198(7) 0.0053(6) 0.0156(6) 0.0086(6)
O6 0.0219(7) 0.0258(7) 0.0286(7) 0.0031(6) 0.0100(6) 0.0085(6)
Ti1 0.01511(15) 0.01465(15) 0.01348(14) 0.00070(12) 0.00834(12) 0.00130(13)

loop_
_atom_type_symbol
_atom_type_description
_atom_type_scat_dispersion_real
_atom_type_scat_dispersion_imag
_atom_type_scat_source
C C 0.0033 0.0016 'International Tables Vol C Tables 4.2.6.8 and 6.1.1.4'
H H 0.0000 0.0000 'International Tables Vol C Tables 4.2.6.8 and 6.1.1.4'
N N 0.0061 0.0033 'International Tables Vol C Tables 4.2.6.8 and 6.1.1.4'
O O 0.0106 0.0060 'International Tables Vol C Tables 4.2.6.8 and 6.1.1.4'
Ti Ti 0.2776 0.4457 'International Tables Vol C Tables 4.2.6.8 and 6.1.1.4'

loop_
_geom_angle_atom_site_label_1
_geom_angle_atom_site_label_2
_geom_angle_atom_site_label_3
_geom_angle
O1 C1 C6 120.52(16)
O1 C1 C2 118.98(16)
C6 C1 C2 120.50(16)
C3 C2 C1 118.57(17)
C3 C2 C17 121.93(17)
C1 C2 C17 119.50(16)
C4 C3 C2 121.91(17)
C4 C3 H3 119.0
C2 C3 H3 119.0
C5 C4 C3 117.92(16)
C5 C4 C18 120.10(17)
C3 C4 C18 121.98(17)
C6 C5 C4 122.26(17)
C6 C5 H5 118.9
C4 C5 H5 118.9
C5 C6 C1 118.76(16)
C5 C6 C7 119.57(16)
C1 C6 C7 121.65(16)
N1 C7 C6 114.53(14)
N1 C7 H7A 108.6
C6 C7 H7A 108.6
N1 C7 H7B 108.6
C6 C7 H7B 108.6
H7A C7 H7B 107.6
O2 C8 C13 120.01(16)
O2 C8 C9 119.14(16)
C13 C8 C9 120.85(17)
C10 C9 C8 118.63(16)
C10 C9 C19 121.97(16)
C8 C9 C19 119.35(16)
C11 C10 C9 121.89(17)
C11 C10 H10 119.1
C9 C10 H10 119.1
C10 C11 C12 118.14(17)
C10 C11 C20 120.79(17)
C12 C11 C20 121.03(17)
C13 C12 C11 121.86(17)
C13 C12 H12 119.1
C11 C12 H12 119.1
C12 C13 C8 118.56(17)
C12 C13 C14 120.86(16)
C8 C13 C14 120.56(16)
N2 C14 C13 114.05(15)
N2 C14 H14A 108.7
C13 C14 H14A 108.7
N2 C14 H14B 108.7
C13 C14 H14B 108.7
H14A C14 H14B 107.6
N1 C15 C16 109.84(14)
N1 C15 H15A 109.7
C16 C15 H15A 109.7
N1 C15 H15B 109.7
C16 C15 H15B 109.7
H15A C15 H15B 108.2
N2 C16 C15 109.48(14)
N2 C16 H16A 109.8
C15 C16 H16A 109.8
N2 C16 H16B 109.8
C15 C16 H16B 109.8
H16A C16 H16B 108.2
C2 C17 H17A 109.5
C2 C17 H17B 109.5
H17A C17 H17B 109.5
C2 C17 H17C 109.5
H17A C17 H17C 109.5
H17B C17 H17C 109.5
C4 C18 H18A 109.5
C4 C18 H18B 109.5
H18A C18 H18B 109.5
C4 C18 H18C 109.5
H18A C18 H18C 109.5
H18B C18 H18C 109.5
C9 C19 H19A 109.5
C9 C19 H19B 109.5
H19A C19 H19B 109.5
C9 C19 H19C 109.5
H19A C19 H19C 109.5
H19B C19 H19C 109.5
C11 C20 H20A 109.5
C11 C20 H20B 109.5
H20A C20 H20B 109.5
C11 C20 H20C 109.5
H20A C20 H20C 109.5
H20B C20 H20C 109.5
N1 C21 H21A 109.5
N1 C21 H21B 109.5
H21A C21 H21B 109.5
N1 C21 H21C 109.5
H21A C21 H21C 109.5
H21B C21 H21C 109.5
N2 C22 H22A 109.5
N2 C22 H22B 109.5
H22A C22 H22B 109.5
N2 C22 H22C 109.5
H22A C22 H22C 109.5
H22B C22 H22C 109.5
N3 C30 C31 121.47(17)
N3 C30 C36 111.15(15)
C31 C30 C36 127.36(16)
C32 C31 C30 117.90(17)
C32 C31 H31 121.0
C30 C31 H31 121.0
C33 C32 C31 120.34(17)
C33 C32 H32 119.8
C31 C32 H32 119.8
C32 C33 C34 117.91(17)
C32 C33 H33 121.0
C34 C33 H33 121.0
N3 C34 C33 121.65(17)
N3 C34 C35 111.18(15)
C33 C34 C35 127.12(17)
O6 C35 O4 126.18(17)
O6 C35 C34 122.34(16)
O4 C35 C34 111.48(15)
O5 C36 O3 126.24(17)
O5 C36 C30 122.14(16)
O3 C36 C30 111.62(15)
C15 N1 C21 109.03(14)
C15 N1 C7 108.50(13)
C21 N1 C7 106.58(14)
C15 N1 Ti1 111.13(11)
C21 N1 Ti1 109.73(11)
C7 N1 Ti1 111.74(11)
C22 N2 C16 108.85(14)
C22 N2 C14 107.17(14)
C16 N2 C14 108.63(14)
C22 N2 Ti1 109.92(11)
C16 N2 Ti1 111.23(11)
C14 N2 Ti1 110.93(10)
C30 N3 C34 120.70(15)
C30 N3 Ti1 119.20(12)
C34 N3 Ti1 119.37(12)
C1 O1 Ti1 144.34(11)
C8 O2 Ti1 145.58(11)
C36 O3 Ti1 125.69(11)
C35 O4 Ti1 126.12(11)
O1 Ti1 O2 168.92(5)
O1 Ti1 O4 88.53(5)
O2 Ti1 O4 95.94(5)
O1 Ti1 O3 93.10(5)
O2 Ti1 O3 89.73(5)
O4 Ti1 O3 141.37(5)
O1 Ti1 N3 103.77(5)
O2 Ti1 N3 87.28(5)
O4 Ti1 N3 71.23(5)
O3 Ti1 N3 70.92(5)
O1 Ti1 N1 80.29(5)
O2 Ti1 N1 90.29(5)
O4 Ti1 N1 144.54(5)
O3 Ti1 N1 73.26(5)
N3 Ti1 N1 144.10(5)
O1 Ti1 N2 91.84(5)
O2 Ti1 N2 79.81(5)
O4 Ti1 N2 73.36(5)
O3 Ti1 N2 145.00(5)
N3 Ti1 N2 140.66(6)
N1 Ti1 N2 73.48(5)

loop_
_geom_bond_atom_site_label_1
_geom_bond_atom_site_label_2
_geom_bond_distance
C1 O1 1.348(2)
C1 C6 1.402(2)
C1 C2 1.402(3)
C2 C3 1.395(3)
C2 C17 1.502(3)
C3 C4 1.394(3)
C3 H3 0.9500
C4 C5 1.388(3)
C4 C18 1.511(3)
C5 C6 1.387(3)
C5 H5 0.9500
C6 C7 1.503(2)
C7 N1 1.490(2)
C7 H7A 0.9900
C7 H7B 0.9900
C8 O2 1.346(2)
C8 C13 1.399(2)
C8 C9 1.401(3)
C9 C10 1.390(3)
C9 C19 1.506(2)
C10 C11 1.390(3)
C10 H10 0.9500
C11 C12 1.394(3)
C11 C20 1.505(3)
C12 C13 1.390(3)
C12 H12 0.9500
C13 C14 1.513(3)
C14 N2 1.499(2)
C14 H14A 0.9900
C14 H14B 0.9900
C15 N1 1.486(2)
C15 C16 1.502(3)
C15 H15A 0.9900
C15 H15B 0.9900
C16 N2 1.488(2)
C16 H16A 0.9900
C16 H16B 0.9900
C17 H17A 0.9800
C17 H17B 0.9800
C17 H17C 0.9800
C18 H18A 0.9800
C18 H18B 0.9800
C18 H18C 0.9800
C19 H19A 0.9800
C19 H19B 0.9800
C19 H19C 0.9800
C20 H20A 0.9800
C20 H20B 0.9800
C20 H20C 0.9800
C21 N1 1.487(2)
C21 H21A 0.9800
C21 H21B 0.9800
C21 H21C 0.9800
C22 N2 1.487(2)
C22 H22A 0.9800
C22 H22B 0.9800
C22 H22C 0.9800
C30 N3 1.331(2)
C30 C31 1.392(2)
C30 C36 1.498(3)
C31 C32 1.388(3)
C31 H31 0.9500
C32 C33 1.387(3)
C32 H32 0.9500
C33 C34 1.388(2)
C33 H33 0.9500
C34 N3 1.333(2)
C34 C35 1.503(3)
C35 O6 1.215(2)
C35 O4 1.302(2)
C36 O5 1.219(2)
C36 O3 1.298(2)
N1 Ti1 2.3504(15)
N2 Ti1 2.3842(15)
N3 Ti1 2.1850(14)
O1 Ti1 1.8443(12)
O2 Ti1 1.8497(13)
O3 Ti1 2.0459(12)
O4 Ti1 2.0428(13)

loop_
_geom_torsion_atom_site_label_1
_geom_torsion_atom_site_label_2
_geom_torsion_atom_site_label_3
_geom_torsion_atom_site_label_4
_geom_torsion
O1 C1 C2 C3 -178.27(15)
C6 C1 C2 C3 2.6(2)
O1 C1 C2 C17 2.1(2)
C6 C1 C2 C17 -176.99(16)
C1 C2 C3 C4 0.0(3)
C17 C2 C3 C4 179.63(16)
C2 C3 C4 C5 -2.2(3)
C2 C3 C4 C18 178.38(16)
C3 C4 C5 C6 1.7(3)
C18 C4 C5 C6 -178.82(16)
C4 C5 C6 C1 0.8(3)
C4 C5 C6 C7 178.99(15)
O1 C1 C6 C5 177.84(15)
C2 C1 C6 C5 -3.1(2)
O1 C1 C6 C7 -0.3(2)
C2 C1 C6 C7 178.84(15)
C5 C6 C7 N1 143.08(16)
C1 C6 C7 N1 -38.8(2)
O2 C8 C9 C10 -177.05(15)
C13 C8 C9 C10 2.1(3)
O2 C8 C9 C19 0.4(2)
C13 C8 C9 C19 179.55(16)
C8 C9 C10 C11 0.1(3)
C19 C9 C10 C11 -177.23(17)
C9 C10 C11 C12 -2.3(3)
C9 C10 C11 C20 175.51(18)
C10 C11 C12 C13 2.3(3)
C20 C11 C12 C13 -175.47(18)
C11 C12 C13 C8 -0.2(3)
C11 C12 C13 C14 177.95(17)
O2 C8 C13 C12 177.08(16)
C9 C8 C13 C12 -2.1(3)
O2 C8 C13 C14 -1.1(3)
C9 C8 C13 C14 179.77(16)
C12 C13 C14 N2 138.72(17)
C8 C13 C14 N2 -43.2(2)
N1 C15 C16 N2 -56.51(19)
N3 C30 C31 C32 0.1(3)
C36 C30 C31 C32 178.72(17)
C30 C31 C32 C33 1.1(3)
C31 C32 C33 C34 -1.1(3)
C32 C33 C34 N3 -0.2(3)
C32 C33 C34 C35 -177.31(17)
N3 C34 C35 O6 174.70(17)
C33 C34 C35 O6 -8.0(3)
N3 C34 C35 O4 -5.7(2)
C33 C34 C35 O4 171.65(17)
N3 C30 C36 O5 -177.39(17)
C31 C30 C36 O5 3.9(3)
N3 C30 C36 O3 2.0(2)
C31 C30 C36 O3 -176.70(17)
C16 C15 N1 C21 -76.58(18)
C16 C15 N1 C7 167.72(14)
C16 C15 N1 Ti1 44.49(16)
C6 C7 N1 C15 -61.31(19)
C6 C7 N1 C21 -178.59(14)
C6 C7 N1 Ti1 61.55(16)
C15 C16 N2 C22 -81.35(17)
C15 C16 N2 C14 162.27(14)
C15 C16 N2 Ti1 39.91(16)
C13 C14 N2 C22 -176.48(14)
C13 C14 N2 C16 -59.03(19)
C13 C14 N2 Ti1 63.53(17)
C31 C30 N3 C34 -1.4(3)
C36 C30 N3 C34 179.79(15)
C31 C30 N3 Ti1 168.68(13)
C36 C30 N3 Ti1 -10.12(19)
C33 C34 N3 C30 1.5(3)
C35 C34 N3 C30 178.98(15)
C33 C34 N3 Ti1 -168.62(13)
C35 C34 N3 Ti1 8.90(19)
C6 C1 O1 Ti1 7.2(3)
C2 C1 O1 Ti1 -171.89(13)
C13 C8 O2 Ti1 19.4(3)
C9 C8 O2 Ti1 -161.40(15)
O5 C36 O3 Ti1 -172.58(15)
C30 C36 O3 Ti1 8.0(2)
O6 C35 O4 Ti1 179.48(14)
C34 C35 O4 Ti1 -0.1(2)
C1 O1 Ti1 O2 45.3(4)
C1 O1 Ti1 O4 159.38(18)
C1 O1 Ti1 O3 -59.26(18)
C1 O1 Ti1 N3 -130.36(18)
C1 O1 Ti1 N1 13.18(18)
C1 O1 Ti1 N2 86.07(18)
C8 O2 Ti1 O1 43.3(4)
C8 O2 Ti1 O4 -70.1(2)
C8 O2 Ti1 O3 148.2(2)
C8 O2 Ti1 N3 -140.9(2)
C8 O2 Ti1 N1 74.9(2)
C8 O2 Ti1 N2 1.8(2)
C35 O4 Ti1 O1 108.62(14)
C35 O4 Ti1 O2 -81.54(14)
C35 O4 Ti1 O3 15.50(18)
C35 O4 Ti1 N3 3.54(13)
C35 O4 Ti1 N1 179.55(12)
C35 O4 Ti1 N2 -159.02(15)
C36 O3 Ti1 O1 -113.67(14)
C36 O3 Ti1 O2 77.06(14)
C36 O3 Ti1 O4 -22.14(18)
C36 O3 Ti1 N3 -10.16(13)
C36 O3 Ti1 N1 167.44(15)
C36 O3 Ti1 N2 148.68(13)
C30 N3 Ti1 O1 99.20(13)
C34 N3 Ti1 O1 -90.58(13)
C30 N3 Ti1 O2 -79.97(13)
C34 N3 Ti1 O2 90.26(13)
C30 N3 Ti1 O4 -177.18(14)
C34 N3 Ti1 O4 -6.96(12)
C30 N3 Ti1 O3 10.68(12)
C34 N3 Ti1 O3 -179.09(14)
C30 N3 Ti1 N1 6.77(18)
C34 N3 Ti1 N1 176.99(12)
C30 N3 Ti1 N2 -150.25(12)
C34 N3 Ti1 N2 19.97(18)
C15 N1 Ti1 O1 77.90(12)
C21 N1 Ti1 O1 -161.44(12)
C7 N1 Ti1 O1 -43.45(11)
C15 N1 Ti1 O2 -96.23(12)
C21 N1 Ti1 O2 24.43(12)
C7 N1 Ti1 O2 142.42(11)
C15 N1 Ti1 O4 4.46(16)
C21 N1 Ti1 O4 125.12(12)
C7 N1 Ti1 O4 -116.89(12)
C15 N1 Ti1 O3 174.14(12)
C21 N1 Ti1 O3 -65.20(11)
C7 N1 Ti1 O3 52.79(10)
C15 N1 Ti1 N3 178.01(11)
C21 N1 Ti1 N3 -61.34(15)
C7 N1 Ti1 N3 56.65(15)
C15 N1 Ti1 N2 -16.95(11)
C21 N1 Ti1 N2 103.70(12)
C7 N1 Ti1 N2 -138.31(11)
C22 N2 Ti1 O1 28.91(12)
C16 N2 Ti1 O1 -91.72(12)
C14 N2 Ti1 O1 147.25(12)
C22 N2 Ti1 O2 -158.41(12)
C16 N2 Ti1 O2 80.95(12)
C14 N2 Ti1 O2 -40.08(12)
C22 N2 Ti1 O4 -59.01(12)
C16 N2 Ti1 O4 -179.64(12)
C14 N2 Ti1 O4 59.33(11)
C22 N2 Ti1 O3 126.96(12)
C16 N2 Ti1 O3 6.33(16)
C14 N2 Ti1 O3 -114.70(13)
C22 N2 Ti1 N3 -85.59(14)
C16 N2 Ti1 N3 153.77(11)
C14 N2 Ti1 N3 32.75(16)
C22 N2 Ti1 N1 108.22(12)
C16 N2 Ti1 N1 -12.41(11)
C14 N2 Ti1 N1 -133.44(12)
